data_1553692
loop_
_publ_author_name
'Chi, Weijie'
'Yin, Wenting'
'Qi, Qingkai'
'Qiao, Qinglong'
'Lin, Yuyan'
'Zhu, Zhuohui'
'Vijayan, Sindhu'
'Hashimoto, Michinao'
'Udayakumar, Gayathri'
'Xu, Zhaochao'
'Liu, Xiaogang'

_publ_section_title
;
 Ground-state conformers enable bright single-fluorophore ratiometric
 thermometers with positive temperature coefficients
;
_journal_issue 11
_journal_name_full 'Materials Chemistry Frontiers'
_journal_page_first 2383
_journal_paper_doi 10.1039/C7QM00345E
_journal_volume 1
_journal_year 2017
_chemical_formula_moiety 'C23.5 H20 B0.5'
_chemical_formula_sum 'C23.5 H20 B0.5'
_chemical_formula_weight 307.80
_space_group_crystal_system monoclinic
_space_group_IT_number 15
_space_group_name_Hall '-C 2yc'
_space_group_name_H-M_alt 'C 1 2/c 1'
_atom_sites_solution_hydrogens geom
_atom_sites_solution_primary iterative
_atom_sites_solution_secondary difmap
_audit_creation_date 2017-07-18
_audit_creation_method
;
  Olex2 1.2-ac2
  (compiled 2012.03.27 svn.r2268, GUI svn.r4156)
;
_cell_angle_alpha 90.00
_cell_angle_beta 100.537(11)
_cell_angle_gamma 90.00
_cell_formula_units_Z 8
_cell_length_a 10.3419(12)
_cell_length_b 16.4056(15)
_cell_length_c 20.936(2)
_cell_measurement_reflns_used 1784
_cell_measurement_temperature 293(2)
_cell_measurement_theta_max 26.8290
_cell_measurement_theta_min 4.0320
_cell_volume 3492.2(6)
_computing_cell_refinement
;
CrysAlisPro, Agilent Technologies,
Version 1.171.36.28 (release 01-02-2013 CrysAlis171 .NET)
(compiled Feb  1 2013,16:14:44)
;
_computing_data_collection
;
CrysAlisPro, Agilent Technologies,
Version 1.171.36.28 (release 01-02-2013 CrysAlis171 .NET)
(compiled Feb  1 2013,16:14:44)
;
_computing_data_reduction
;
CrysAlisPro, Agilent Technologies,
Version 1.171.36.28 (release 01-02-2013 CrysAlis171 .NET)
(compiled Feb  1 2013,16:14:44)
;
_computing_molecular_graphics
;
O. V. Dolomanov, L. J. Bourhis, R. J. Gildea, J. A. K. Howard and H. Puschmann,
OLEX2: a complete structure solution, refinement and analysis program.
J. Appl. Cryst. (2009). 42, 339-341.
;
_computing_publication_material
;
O. V. Dolomanov, L. J. Bourhis, R. J. Gildea, J. A. K. Howard and H. Puschmann,
OLEX2: a complete structure solution, refinement and analysis program.
J. Appl. Cryst. (2009). 42, 339-341.
;
_computing_structure_refinement
;
SHELXL, G.M. Sheldrick, Acta Cryst.
(2008). A64, 112-122
;
_computing_structure_solution 'J. Appl. Cryst. (2007) 40, 786-790'
_diffrn_ambient_temperature 293(2)
_diffrn_detector_area_resol_mean 10.4070
_diffrn_measured_fraction_theta_full 0.9959
_diffrn_measured_fraction_theta_max 0.8626
_diffrn_measurement_details
;
#__ type_ start__ end____ width___ exp.time_
  1 omega  -33.00   59.00   1.0000   26.2000
omega____ theta____ kappa____ phi______ frames
    -      -11.7947   77.0000  -90.0000 92

#__ type_ start__ end____ width___ exp.time_
  2 omega  -99.00  -62.00   1.0000   26.2000
omega____ theta____ kappa____ phi______ frames
    -      -11.7947 -178.0000   30.0000 37

#__ type_ start__ end____ width___ exp.time_
  3 omega  -22.00   62.00   1.0000   26.2000
omega____ theta____ kappa____ phi______ frames
    -      -11.7947   37.0000   30.0000 84
;
_diffrn_measurement_device_type 'Xcalibur, Atlas, Gemini ultra'
_diffrn_measurement_method '\w scans'
_diffrn_orient_matrix_UB_11 -0.0226908000
_diffrn_orient_matrix_UB_12 -0.0230715000
_diffrn_orient_matrix_UB_13 0.0243982000
_diffrn_orient_matrix_UB_21 0.0400647000
_diffrn_orient_matrix_UB_22 0.0235425000
_diffrn_orient_matrix_UB_23 0.0243339000
_diffrn_orient_matrix_UB_31 -0.0524106000
_diffrn_orient_matrix_UB_32 0.0279801000
_diffrn_orient_matrix_UB_33 -0.0003632000
_diffrn_radiation_monochromator graphite
_diffrn_radiation_type 'Mo K\a'
_diffrn_radiation_wavelength 0.7107
_diffrn_reflns_av_R_equivalents 0.0317
_diffrn_reflns_av_unetI/netI 0.0583
_diffrn_reflns_limit_h_max 10
_diffrn_reflns_limit_h_min -14
_diffrn_reflns_limit_k_max 20
_diffrn_reflns_limit_k_min -20
_diffrn_reflns_limit_l_max 26
_diffrn_reflns_limit_l_min -25
_diffrn_reflns_number 9530
_diffrn_reflns_theta_full 29.35
_diffrn_reflns_theta_max 29.35
_diffrn_reflns_theta_min 3.18
_diffrn_source 'Enhance (Mo) X-ray Source'
_exptl_absorpt_coefficient_mu 0.066
_exptl_absorpt_correction_T_max 1.00000
_exptl_absorpt_correction_T_min 0.67925
_exptl_absorpt_correction_type multi-scan
_exptl_absorpt_process_details
;
CrysAlisPro, Agilent Technologies,
Version 1.171.36.28 (release 01-02-2013 CrysAlis171 .NET)
(compiled Feb  1 2013,16:14:44)
Empirical absorption correction using spherical harmonics,
 implemented in SCALE3 ABSPACK scaling algorithm.
;
_exptl_crystal_colour
;
;
_exptl_crystal_density_diffrn 1.171
_exptl_crystal_density_method 'not measured'
_exptl_crystal_description
;
;
_exptl_crystal_F_000 1308
_refine_diff_density_max 0.275
_refine_diff_density_min -0.197
_refine_diff_density_rms 0.040
_refine_ls_extinction_method none
_refine_ls_goodness_of_fit_ref 1.027
_refine_ls_hydrogen_treatment mixed
_refine_ls_matrix_type full
_refine_ls_number_parameters 222
_refine_ls_number_reflns 4149
_refine_ls_number_restraints 0
_refine_ls_restrained_S_all 1.027
_refine_ls_R_factor_all 0.1682
_refine_ls_R_factor_gt 0.0829
_refine_ls_shift/su_max 0.019
_refine_ls_shift/su_mean 0.002
_refine_ls_structure_factor_coef Fsqd
_refine_ls_weighting_details 'calc w=1/[\s^2^(Fo^2^)+(0.1067P)^2^+2.4744P] where P=(Fo^2^+2Fc^2^)/3'
_refine_ls_weighting_scheme calc
_refine_ls_wR_factor_gt 0.2097
_refine_ls_wR_factor_ref 0.2768
_reflns_number_gt 1881
_reflns_number_total 4149
_reflns_threshold_expression >2sigma(I)
_cod_data_source_file c7qm00345e3.cif
_cod_data_source_block lxg
_cod_original_formula_sum 'C23.50 H20 B0.50'
_cod_database_code 1553692
_chemical_oxdiff_formula 'C H B'
_reflns_odcompleteness_completeness 99.59
_reflns_odcompleteness_iscentric 1
_reflns_odcompleteness_theta 26.32

loop_
_space_group_symop_id
_space_group_symop_operation_xyz
1 'x, y, z'
2 '-x, y, -z+1/2'
3 'x+1/2, y+1/2, z'
4 '-x+1/2, y+1/2, -z+1/2'
5 '-x, -y, -z'
6 'x, -y, z-1/2'
7 '-x+1/2, -y+1/2, -z'
8 'x+1/2, -y+1/2, z-1/2'

loop_
_atom_site_label
_atom_site_type_symbol
_atom_site_fract_x
_atom_site_fract_y
_atom_site_fract_z
_atom_site_U_iso_or_equiv
_atom_site_adp_type
_atom_site_occupancy
_atom_site_symmetry_multiplicity
_atom_site_calc_flag
_atom_site_refinement_flags
C3 C 0.5448(3) 0.60152(16) 0.34014(13) 0.0508(7) Uani 1 1 d .
C2 C 0.6258(3) 0.56615(16) 0.39495(13) 0.0513(7) Uani 1 1 d .
C11 C 0.5792(3) 0.67443(17) 0.31259(14) 0.0566(8) Uani 1 1 d .
C6 C 0.4711(3) 0.45460(17) 0.39892(14) 0.0604(8) Uani 1 1 d .
C7 C 0.5916(3) 0.49289(17) 0.42412(14) 0.0573(8) Uani 1 1 d .
C4 C 0.4217(3) 0.55938(18) 0.31598(15) 0.0590(8) Uani 1 1 d .
H4 H 0.3650 0.5803 0.2801 0.071 Uiso 1 1 calc R
C5 C 0.3884(3) 0.49127(18) 0.34422(14) 0.0626(8) Uani 1 1 d .
H5 H 0.3083 0.4668 0.3276 0.075 Uiso 1 1 calc R
C16 C 0.5000 0.8133(2) 0.2500 0.0610(11) Uani 1 2 d S
C15 C 0.4173(3) 0.85711(18) 0.28404(15) 0.0673(9) Uani 1 1 d .
C1 C 0.7477(3) 0.60500(19) 0.42216(15) 0.0653(8) Uani 1 1 d .
C8 C 0.6761(4) 0.45943(19) 0.47868(15) 0.0672(9) Uani 1 1 d .
C12 C 0.6959(3) 0.7112(2) 0.34290(16) 0.0721(9) Uani 1 1 d .
H12 H 0.7189 0.7610 0.3271 0.087 Uiso 1 1 calc R
C13 C 0.7783(3) 0.6776(2) 0.39482(17) 0.0777(10) Uani 1 1 d .
H13 H 0.8565 0.7040 0.4120 0.093 Uiso 1 1 calc R
C17 C 0.4200(4) 0.9410(2) 0.28307(17) 0.0862(11) Uani 1 1 d .
H17 H 0.3652 0.9695 0.3058 0.103 Uiso 1 1 calc R
C21 C 0.3279(4) 0.8130(2) 0.32149(18) 0.0840(11) Uani 1 1 d .
H21 H 0.3306 0.7551 0.3104 0.101 Uiso 1 1 calc R
C26 C 0.6377(5) 0.3880(2) 0.50602(17) 0.0841(11) Uani 1 1 d .
H26 H 0.6928 0.3650 0.5415 0.101 Uiso 1 1 calc R
C24 C 0.4377(4) 0.3837(2) 0.42854(17) 0.0785(10) Uani 1 1 d .
H24 H 0.3584 0.3580 0.4123 0.094 Uiso 1 1 calc R
B14 B 0.5000 0.7170(3) 0.2500 0.0574(12) Uani 1 2 d S
C25 C 0.5197(5) 0.3510(2) 0.48135(19) 0.0920(13) Uani 1 1 d .
H25 H 0.4953 0.3036 0.5005 0.110 Uiso 1 1 calc R
C23 C 0.1843(4) 0.8406(3) 0.3034(2) 0.1113(15) Uani 1 1 d .
H23A H 0.1790 0.8983 0.3101 0.167 Uiso 1 1 calc R
H23B H 0.1325 0.8126 0.3302 0.167 Uiso 1 1 calc R
H23C H 0.1513 0.8281 0.2586 0.167 Uiso 1 1 calc R
C9 C 0.7962(4) 0.5000(3) 0.50315(18) 0.0860(11) Uani 1 1 d .
H9 H 0.8525 0.4781 0.5387 0.103 Uiso 1 1 calc R
C18 C 0.5000 0.9847(3) 0.2500 0.0985(19) Uani 1 2 d S
C10 C 0.8301(4) 0.5677(3) 0.47694(19) 0.0859(11) Uani 1 1 d .
H10 H 0.9098 0.5922 0.4944 0.103 Uiso 1 1 calc R
C22 C 0.3791(5) 0.8205(3) 0.3946(2) 0.1166(16) Uani 1 1 d .
H22A H 0.4659 0.7978 0.4050 0.175 Uiso 1 1 calc R
H22B H 0.3216 0.7915 0.4178 0.175 Uiso 1 1 calc R
H22C H 0.3818 0.8769 0.4069 0.175 Uiso 1 1 calc R
C19 C 0.5000 1.0775(3) 0.2500 0.171(4) Uani 1 2 d S
C20 C 0.5484(7) 1.1128(3) 0.3109(3) 0.166(3) Uani 1 1 d .
H20A H 0.4947 1.0961 0.3415 0.249 Uiso 1 1 calc R
H20B H 0.5461 1.1711 0.3070 0.249 Uiso 1 1 calc R
H20C H 0.6373 1.0953 0.3259 0.249 Uiso 1 1 calc R

loop_
_atom_site_aniso_label
_atom_site_aniso_U_11
_atom_site_aniso_U_22
_atom_site_aniso_U_33
_atom_site_aniso_U_23
_atom_site_aniso_U_13
_atom_site_aniso_U_12
C3 0.0560(16) 0.0430(15) 0.0533(15) -0.0064(12) 0.0095(13) 0.0043(13)
C2 0.0565(16) 0.0430(15) 0.0550(16) -0.0071(12) 0.0118(13) 0.0024(14)
C11 0.0597(18) 0.0392(16) 0.0702(18) -0.0063(13) 0.0097(15) -0.0055(14)
C6 0.075(2) 0.0464(17) 0.0620(18) -0.0126(14) 0.0194(16) -0.0054(16)
C7 0.073(2) 0.0454(16) 0.0548(16) -0.0072(13) 0.0145(15) 0.0071(15)
C4 0.0601(18) 0.0518(17) 0.0641(17) -0.0041(14) 0.0090(14) -0.0054(15)
C5 0.0649(19) 0.0572(18) 0.0647(18) -0.0095(15) 0.0096(16) -0.0124(16)
C16 0.078(3) 0.045(2) 0.055(2) 0.000 -0.002(2) 0.000
C15 0.087(2) 0.0480(18) 0.0646(19) -0.0040(14) 0.0065(17) 0.0053(17)
C1 0.0609(19) 0.0614(19) 0.0685(19) -0.0008(15) -0.0018(15) 0.0050(16)
C8 0.087(2) 0.0566(19) 0.0572(17) 0.0040(14) 0.0111(17) 0.0170(18)
C12 0.075(2) 0.0540(19) 0.081(2) -0.0008(16) -0.0019(18) -0.0126(17)
C13 0.067(2) 0.067(2) 0.090(2) 0.0011(18) -0.0072(19) -0.0188(18)
C17 0.122(3) 0.053(2) 0.076(2) -0.0066(17) -0.003(2) 0.020(2)
C21 0.108(3) 0.061(2) 0.088(2) 0.0010(18) 0.031(2) 0.021(2)
C26 0.120(3) 0.067(2) 0.064(2) 0.0040(17) 0.012(2) 0.014(2)
C24 0.106(3) 0.059(2) 0.071(2) -0.0033(17) 0.019(2) -0.011(2)
B14 0.064(3) 0.048(3) 0.062(3) 0.000 0.016(2) 0.000
C25 0.143(4) 0.059(2) 0.076(2) 0.0062(18) 0.025(3) -0.006(2)
C23 0.105(3) 0.095(3) 0.141(4) -0.004(3) 0.042(3) 0.018(3)
C9 0.091(3) 0.084(3) 0.075(2) 0.003(2) -0.007(2) 0.014(2)
C18 0.161(6) 0.043(3) 0.077(3) 0.000 -0.016(4) 0.000
C10 0.070(2) 0.090(3) 0.089(3) -0.001(2) -0.0064(19) 0.001(2)
C22 0.154(4) 0.116(4) 0.085(3) 0.014(2) 0.037(3) 0.028(3)
C19 0.347(13) 0.039(3) 0.101(5) 0.000 -0.026(6) 0.000
C20 0.215(7) 0.071(3) 0.214(6) -0.044(3) 0.046(6) -0.029(4)

loop_
_atom_type_symbol
_atom_type_description
_atom_type_scat_dispersion_real
_atom_type_scat_dispersion_imag
_atom_type_scat_source
C C 0.0033 0.0016 'International Tables Vol C Tables 4.2.6.8 and 6.1.1.4'
H H 0.0000 0.0000 'International Tables Vol C Tables 4.2.6.8 and 6.1.1.4'
B B 0.0013 0.0007 'International Tables Vol C Tables 4.2.6.8 and 6.1.1.4'

loop_
_geom_angle_atom_site_label_1
_geom_angle_atom_site_label_2
_geom_angle_atom_site_label_3
_geom_angle
_geom_angle_site_symmetry_1
_geom_angle_site_symmetry_3
C2 C3 C4 115.9(3) . .
C11 C3 C2 121.8(3) . .
C11 C3 C4 122.3(3) . .
C3 C2 C7 122.5(3) . .
C3 C2 C1 119.1(3) . .
C7 C2 C1 118.3(3) . .
C3 C11 B14 126.0(3) . .
C12 C11 C3 116.5(3) . .
C12 C11 B14 117.5(3) . .
C7 C6 C5 118.1(3) . .
C24 C6 C7 118.7(3) . .
C24 C6 C5 123.2(3) . .
C6 C7 C2 119.2(3) . .
C6 C7 C8 120.1(3) . .
C8 C7 C2 120.6(3) . .
C5 C4 C3 121.5(3) . .
C4 C5 C6 122.7(3) . .
C15 C16 C15 118.5(4) . 2_655
C15 C16 B14 120.73(18) 2_655 .
C15 C16 B14 120.73(18) . .
C16 C15 C21 120.5(3) . .
C17 C15 C16 119.2(3) . .
C17 C15 C21 120.3(3) . .
C2 C1 C10 118.6(3) . .
C13 C1 C2 118.0(3) . .
C13 C1 C10 123.4(3) . .
C7 C8 C9 118.6(3) . .
C26 C8 C7 118.5(4) . .
C26 C8 C9 122.8(3) . .
C13 C12 C11 123.3(3) . .
C12 C13 C1 121.2(3) . .
C18 C17 C15 123.0(4) . .
C15 C21 C23 113.0(3) . .
C15 C21 C22 110.5(3) . .
C22 C21 C23 111.5(3) . .
C25 C26 C8 121.1(4) . .
C25 C24 C6 121.2(4) . .
C11 B14 C11 127.4(4) . 2_655
C11 B14 C16 116.28(18) 2_655 .
C11 B14 C16 116.29(18) . .
C24 C25 C26 120.3(4) . .
C10 C9 C8 121.9(3) . .
C17 C18 C17 117.2(5) . 2_655
C17 C18 C19 121.4(2) . .
C17 C18 C19 121.4(2) 2_655 .
C9 C10 C1 122.0(4) . .
C20 C19 C18 114.3(3) 2_655 .
C20 C19 C18 114.3(3) . .
C20 C19 C20 131.4(7) . 2_655

loop_
_geom_bond_atom_site_label_1
_geom_bond_atom_site_label_2
_geom_bond_distance
_geom_bond_site_symmetry_2
C3 C2 1.416(4) .
C3 C11 1.402(4) .
C3 C4 1.455(4) .
C2 C7 1.422(4) .
C2 C1 1.434(4) .
C11 C12 1.394(4) .
C11 B14 1.575(4) .
C6 C7 1.409(4) .
C6 C5 1.430(4) .
C6 C24 1.391(4) .
C7 C8 1.416(4) .
C4 C5 1.338(4) .
C16 C15 1.407(4) 2_655
C16 C15 1.407(4) .
C16 B14 1.581(6) .
C15 C17 1.378(4) .
C15 C21 1.502(5) .
C1 C13 1.383(4) .
C1 C10 1.434(5) .
C8 C26 1.393(5) .
C8 C9 1.420(5) .
C12 C13 1.369(5) .
C17 C18 1.373(4) .
C21 C23 1.533(6) .
C21 C22 1.531(6) .
C26 C25 1.377(6) .
C24 C25 1.373(5) .
B14 C11 1.575(4) 2_655
C9 C10 1.315(5) .
C18 C17 1.373(4) 2_655
C18 C19 1.523(7) .
C19 C20 1.407(6) .
C19 C20 1.407(6) 2_655
